data_7002486
loop_
_publ_author_name
'Knight, Fergus R.'
'Fuller, Amy L.'
'Slawin, Alexandra M. Z.'
'Woollins, J. Derek'

_publ_section_title
;
 Controlling Cu&#x22EF;Cu distances using halides:
 (8-phenylthionaphth-1-yl)diphenylphosphine copper halide dimers
;
_journal_issue 40
_journal_name_full 'Dalton Transactions'
_journal_page_first 8476
_journal_page_last 8478
_journal_paper_doi 10.1039/b916692k
_journal_year 2009
_chemical_formula_moiety 'C56 H42 Cu2 I2 P2 S2 '
_chemical_formula_sum 'C56 H42 Cu2 I2 P2 S2'
_chemical_formula_weight 1221.92
_space_group_IT_number 2
_symmetry_cell_setting triclinic
_symmetry_Int_Tables_number 2
_symmetry_space_group_name_Hall '-P 1'
_symmetry_space_group_name_H-M 'P -1'
_cell_angle_alpha 73.87(2)
_cell_angle_beta 77.76(2)
_cell_angle_gamma 73.326(18)
_cell_formula_units_Z 1
_cell_length_a 10.3416(17)
_cell_length_b 10.6256(13)
_cell_length_c 11.988(2)
_cell_measurement_reflns_used 4686
_cell_measurement_temperature 125.1
_cell_measurement_theta_max 26.3
_cell_measurement_theta_min 2.1
_cell_volume 1199.7(4)
_computing_cell_refinement CrystalClear
_computing_data_collection CrystalClear
_computing_data_reduction CrystalStructure
_computing_publication_material 'CrystalStructure 3.8'
_computing_structure_refinement SHELXL
_computing_structure_solution SIR92
_diffrn_detector_area_resol_mean 14.63
_diffrn_measured_fraction_theta_full 0.967
_diffrn_measured_fraction_theta_max 0.967
_diffrn_measurement_device_type 'Rigaku Saturn'
_diffrn_measurement_method \w
_diffrn_radiation_type 'Mo K\a'
_diffrn_radiation_wavelength 0.71075
_diffrn_reflns_av_R_equivalents 0.052
_diffrn_reflns_limit_h_max 11
_diffrn_reflns_limit_h_min -12
_diffrn_reflns_limit_k_max 13
_diffrn_reflns_limit_k_min -13
_diffrn_reflns_limit_l_max 14
_diffrn_reflns_limit_l_min -14
_diffrn_reflns_number 13313
_diffrn_reflns_theta_full 26.42
_diffrn_reflns_theta_max 26.42
_exptl_absorpt_coefficient_mu 2.366
_exptl_absorpt_correction_T_max 0.808
_exptl_absorpt_correction_T_min 0.747
_exptl_absorpt_correction_type multi-scan
_exptl_absorpt_process_details 'Jacobson, R. (1998) Private communication'
_exptl_crystal_colour yellow
_exptl_crystal_density_diffrn 1.691
_exptl_crystal_density_method 'not measured'
_exptl_crystal_description block
_exptl_crystal_F_000 604.00
_exptl_crystal_size_max 0.12
_exptl_crystal_size_mid 0.12
_exptl_crystal_size_min 0.09
_refine_diff_density_max 1.12
_refine_diff_density_min -1.38
_refine_ls_extinction_method none
_refine_ls_goodness_of_fit_ref 1.257
_refine_ls_hydrogen_treatment refall
_refine_ls_number_parameters 290
_refine_ls_number_reflns 4756
_refine_ls_R_factor_gt 0.0684
_refine_ls_shift/su_max 0.0080
_refine_ls_structure_factor_coef Fsqd
_refine_ls_weighting_details 'w = 1/[\s^2^(Fo^2^)+(0.0479P)^2^+4.3974P] where P=(Fo^2^+2Fc^2^)/3'
_refine_ls_weighting_scheme calc
_refine_ls_wR_factor_ref 0.1592
_reflns_number_gt 4431
_reflns_number_total 4756
_reflns_threshold_expression F^2^>2.0\s(F^2^)
_cod_data_source_file b916692k.txt
_cod_data_source_block '__FKDW107B-1'
_cod_original_cell_volume 1199.6(3)
_cod_original_formula_sum 'C56 H42 Cu2 I2 P2 S2 '
_cod_database_code 7002486

loop_
_symmetry_equiv_pos_site_id
_symmetry_equiv_pos_as_xyz
1 +X,+Y,+Z
2 -X,-Y,-Z

loop_
_atom_site_label
_atom_site_type_symbol
_atom_site_fract_x
_atom_site_fract_y
_atom_site_fract_z
_atom_site_U_iso_or_equiv
_atom_site_adp_type
_atom_site_occupancy
_atom_site_symmetry_multiplicity
_atom_site_calc_flag
_atom_site_refinement_flags
_atom_site_disorder_assembly
_atom_site_disorder_group
I(1) I 0.88119(5) 0.45966(5) -0.10874(4) 0.03918(16) Uani 1.00 1 d . . .
Cu(1) Cu 0.91709(9) 0.44288(9) 0.10200(8) 0.0385(2) Uani 1.00 1 d . . .
S(1) S 0.9493(2) 0.2048(2) 0.20390(17) 0.0401(4) Uani 1.00 1 d . . .
P(1) P 0.7494(2) 0.4653(2) 0.25419(17) 0.0362(4) Uani 1.00 1 d . . .
C(1) C 0.8233(7) 0.3995(7) 0.3926(6) 0.0390(16) Uani 1.00 1 d . . .
C(2) C 0.7686(8) 0.4725(7) 0.4790(6) 0.0443(18) Uani 1.00 1 d . . .
C(3) C 0.8205(9) 0.4455(8) 0.5822(7) 0.051(2) Uani 1.00 1 d . . .
C(4) C 0.9314(8) 0.3395(8) 0.6031(7) 0.049(2) Uani 1.00 1 d . . .
C(5) C 0.9903(8) 0.2576(8) 0.5212(6) 0.0425(17) Uani 1.00 1 d . . .
C(6) C 1.1017(8) 0.1465(8) 0.5518(7) 0.0465(19) Uani 1.00 1 d . . .
C(7) C 1.1619(8) 0.0612(8) 0.4799(6) 0.0470(19) Uani 1.00 1 d . . .
C(8) C 1.1125(7) 0.0856(7) 0.3730(6) 0.0400(17) Uani 1.00 1 d . . .
C(9) C 1.0065(7) 0.1920(7) 0.3397(6) 0.0354(15) Uani 1.00 1 d . . .
C(10) C 0.9378(7) 0.2853(7) 0.4123(6) 0.0356(15) Uani 1.00 1 d . . .
C(11) C 0.6243(7) 0.3683(7) 0.2678(6) 0.0380(16) Uani 1.00 1 d . . .
C(12) C 0.5665(8) 0.3006(8) 0.3754(7) 0.0467(19) Uani 1.00 1 d . . .
C(13) C 0.4622(9) 0.2414(8) 0.3789(7) 0.051(2) Uani 1.00 1 d . . .
C(14) C 0.4127(9) 0.2513(8) 0.2773(7) 0.050(2) Uani 1.00 1 d . . .
C(15) C 0.4737(8) 0.3150(8) 0.1699(7) 0.0465(19) Uani 1.00 1 d . . .
C(16) C 0.5785(7) 0.3736(7) 0.1650(6) 0.0419(17) Uani 1.00 1 d . . .
C(17) C 0.6405(8) 0.6308(7) 0.2682(6) 0.0417(17) Uani 1.00 1 d . . .
C(18) C 0.7034(9) 0.7336(8) 0.2585(7) 0.053(2) Uani 1.00 1 d . . .
C(19) C 0.6236(10) 0.8613(9) 0.2709(8) 0.061(2) Uani 1.00 1 d . . .
C(20) C 0.4818(9) 0.8850(8) 0.2925(7) 0.052(2) Uani 1.00 1 d . . .
C(21) C 0.4191(9) 0.7877(9) 0.2960(8) 0.058(2) Uani 1.00 1 d . . .
C(22) C 0.4982(8) 0.6579(8) 0.2856(7) 0.049(2) Uani 1.00 1 d . . .
C(23) C 1.0918(8) 0.1043(7) 0.1290(6) 0.0399(17) Uani 1.00 1 d . . .
C(24) C 1.2060(8) 0.1524(8) 0.0782(7) 0.049(2) Uani 1.00 1 d . . .
C(25) C 1.3140(9) 0.0758(9) 0.0175(8) 0.059(2) Uani 1.00 1 d . . .
C(26) C 1.3055(11) -0.0475(10) 0.0069(9) 0.068(2) Uani 1.00 1 d . . .
C(27) C 1.1907(11) -0.0944(9) 0.0549(9) 0.065(2) Uani 1.00 1 d . . .
C(28) C 1.0825(9) -0.0203(8) 0.1197(7) 0.052(2) Uani 1.00 1 d . . .
H(1) H 0.6907 0.5455 0.4659 0.053 Uiso 1.00 1 c R . .
H(2) H 0.7800 0.4994 0.6378 0.061 Uiso 1.00 1 c R . .
H(3) H 0.9695 0.3206 0.6732 0.059 Uiso 1.00 1 c R . .
H(4) H 1.1345 0.1318 0.6237 0.056 Uiso 1.00 1 c R . .
H(5) H 1.2359 -0.0136 0.5010 0.056 Uiso 1.00 1 c R . .
H(6) H 1.1544 0.0259 0.3225 0.048 Uiso 1.00 1 c R . .
H(7) H 0.5983 0.2951 0.4457 0.056 Uiso 1.00 1 c R . .
H(8) H 0.4242 0.1933 0.4518 0.062 Uiso 1.00 1 c R . .
H(9) H 0.3377 0.2149 0.2811 0.060 Uiso 1.00 1 c R . .
H(10) H 0.4431 0.3183 0.0996 0.056 Uiso 1.00 1 c R . .
H(11) H 0.6195 0.4175 0.0914 0.050 Uiso 1.00 1 c R . .
H(12) H 0.8000 0.7173 0.2435 0.063 Uiso 1.00 1 c R . .
H(13) H 0.6660 0.9318 0.2646 0.073 Uiso 1.00 1 c R . .
H(14) H 0.4284 0.9704 0.3049 0.062 Uiso 1.00 1 c R . .
H(15) H 0.3224 0.8068 0.3055 0.070 Uiso 1.00 1 c R . .
H(16) H 0.4545 0.5888 0.2904 0.059 Uiso 1.00 1 c R . .
H(17) H 1.2105 0.2380 0.0850 0.059 Uiso 1.00 1 c R . .
H(18) H 1.3937 0.1077 -0.0168 0.071 Uiso 1.00 1 c R . .
H(19) H 1.3803 -0.1006 -0.0343 0.081 Uiso 1.00 1 c R . .
H(20) H 1.1849 -0.1777 0.0439 0.079 Uiso 1.00 1 c R . .
H(21) H 1.0045 -0.0541 0.1565 0.063 Uiso 1.00 1 c R . .

loop_
_atom_site_aniso_label
_atom_site_aniso_U_11
_atom_site_aniso_U_22
_atom_site_aniso_U_33
_atom_site_aniso_U_12
_atom_site_aniso_U_13
_atom_site_aniso_U_23
I(1) 0.0391(2) 0.0504(3) 0.0338(3) -0.0143(2) -0.0040(2) -0.0161(2)
Cu(1) 0.0356(5) 0.0469(5) 0.0338(5) -0.0078(4) -0.0046(3) -0.0131(4)
S(1) 0.0397(10) 0.0471(10) 0.0359(10) -0.0089(8) -0.0051(8) -0.0151(8)
P(1) 0.0318(9) 0.0436(10) 0.0326(10) -0.0054(8) -0.0024(7) -0.0131(8)
C(1) 0.030(3) 0.051(4) 0.033(4) -0.005(3) -0.000(2) -0.014(3)
C(2) 0.042(4) 0.045(4) 0.039(4) 0.007(3) -0.005(3) -0.019(3)
C(3) 0.053(5) 0.063(5) 0.042(4) -0.004(4) -0.009(3) -0.030(4)
C(4) 0.048(4) 0.067(5) 0.035(4) -0.013(4) -0.006(3) -0.018(3)
C(5) 0.038(4) 0.058(4) 0.034(4) -0.015(3) -0.002(3) -0.014(3)
C(6) 0.042(4) 0.058(4) 0.039(4) -0.006(3) -0.011(3) -0.012(3)
C(7) 0.047(4) 0.046(4) 0.040(4) -0.005(3) -0.006(3) -0.005(3)
C(8) 0.038(4) 0.040(3) 0.038(4) -0.006(3) -0.001(3) -0.010(3)
C(9) 0.034(3) 0.043(3) 0.032(3) -0.010(3) 0.000(2) -0.014(3)
C(10) 0.030(3) 0.043(3) 0.034(3) -0.010(3) -0.006(2) -0.005(3)
C(11) 0.029(3) 0.046(4) 0.037(4) -0.004(3) -0.000(2) -0.016(3)
C(12) 0.040(4) 0.046(4) 0.052(5) -0.007(3) -0.002(3) -0.015(3)
C(13) 0.056(5) 0.046(4) 0.052(5) -0.018(4) -0.001(4) -0.012(3)
C(14) 0.050(5) 0.043(4) 0.060(5) -0.014(3) 0.002(4) -0.020(4)
C(15) 0.041(4) 0.051(4) 0.055(5) -0.007(3) -0.012(3) -0.024(4)
C(16) 0.037(4) 0.049(4) 0.039(4) -0.004(3) -0.005(3) -0.018(3)
C(17) 0.043(4) 0.046(4) 0.034(4) -0.008(3) -0.000(3) -0.011(3)
C(18) 0.047(5) 0.057(5) 0.053(5) -0.004(4) -0.008(4) -0.021(4)
C(19) 0.066(6) 0.053(5) 0.068(6) -0.009(4) -0.016(4) -0.020(4)
C(20) 0.052(5) 0.047(4) 0.055(5) -0.003(3) -0.006(4) -0.020(4)
C(21) 0.048(5) 0.057(5) 0.067(6) 0.003(4) -0.007(4) -0.026(4)
C(22) 0.033(4) 0.046(4) 0.065(5) -0.002(3) 0.004(3) -0.022(4)
C(23) 0.053(4) 0.036(3) 0.035(4) -0.010(3) -0.007(3) -0.013(3)
C(24) 0.045(4) 0.045(4) 0.058(5) -0.006(3) -0.001(3) -0.024(4)
C(25) 0.049(5) 0.063(5) 0.062(5) -0.002(4) 0.003(4) -0.030(4)
C(26) 0.067(6) 0.066(6) 0.075(6) -0.011(5) 0.002(5) -0.037(5)
C(27) 0.081(7) 0.044(4) 0.077(6) -0.008(4) -0.007(5) -0.033(4)
C(28) 0.062(5) 0.047(4) 0.054(5) -0.012(4) -0.010(4) -0.021(4)

loop_
_atom_type_symbol
_atom_type_description
_atom_type_scat_dispersion_real
_atom_type_scat_dispersion_imag
_atom_type_scat_source
C C 0.003 0.002
;
International Tables for Crystallography
(1992, Vol. C, Tables 4.2.6.8 and 6.1.1.4)
;
H H 0.000 0.000
;
International Tables for Crystallography
(1992, Vol. C, Table 6.1.1.4)
;
Cu Cu 0.320 1.265
;
International Tables for Crystallography
(1992, Vol. C, Tables 4.2.6.8 and 6.1.1.4)
;
I I -0.474 1.812
;
International Tables for Crystallography
(1992, Vol. C, Tables 4.2.6.8 and 6.1.1.4)
;
P P 0.102 0.094
;
International Tables for Crystallography
(1992, Vol. C, Tables 4.2.6.8 and 6.1.1.4)
;
S S 0.125 0.123
;
International Tables for Crystallography
(1992, Vol. C, Tables 4.2.6.8 and 6.1.1.4)
;

loop_
_geom_angle_atom_site_label_1
_geom_angle_atom_site_label_2
_geom_angle_atom_site_label_3
_geom_angle
_geom_angle_publ_flag
_geom_angle_site_symmetry_1
_geom_angle_site_symmetry_2
_geom_angle_site_symmetry_3
Cu(1) I(1) Cu(1) 66.85(3) yes . . 2_765
I(1) Cu(1) I(1) 113.15(3) yes . . 2_765
I(1) Cu(1) S(1) 106.70(6) yes . . .
I(1) Cu(1) P(1) 125.01(7) yes . . .
I(1) Cu(1) S(1) 112.15(6) yes 2_765 . .
I(1) Cu(1) P(1) 113.00(7) yes 2_765 . .
S(1) Cu(1) P(1) 81.52(7) yes . . .
Cu(1) S(1) C(9) 105.3(2) yes . . .
Cu(1) S(1) C(23) 110.2(2) yes . . .
C(9) S(1) C(23) 103.2(3) yes . . .
Cu(1) P(1) C(1) 109.4(2) yes . . .
Cu(1) P(1) C(11) 113.6(2) yes . . .
Cu(1) P(1) C(17) 121.3(2) yes . . .
C(1) P(1) C(11) 105.4(3) yes . . .
C(1) P(1) C(17) 103.5(3) yes . . .
C(11) P(1) C(17) 102.1(3) yes . . .
P(1) C(1) C(2) 116.6(5) yes . . .
P(1) C(1) C(10) 124.1(6) yes . . .
C(2) C(1) C(10) 119.1(7) yes . . .
C(1) C(2) C(3) 124.1(6) yes . . .
C(2) C(3) C(4) 118.7(8) yes . . .
C(3) C(4) C(5) 120.7(8) yes . . .
C(4) C(5) C(6) 117.1(7) yes . . .
C(4) C(5) C(10) 121.3(6) yes . . .
C(6) C(5) C(10) 121.7(7) yes . . .
C(5) C(6) C(7) 120.9(8) yes . . .
C(6) C(7) C(8) 118.6(6) yes . . .
C(7) C(8) C(9) 122.3(7) yes . . .
S(1) C(9) C(8) 117.1(6) yes . . .
S(1) C(9) C(10) 121.1(5) yes . . .
C(8) C(9) C(10) 121.8(7) yes . . .
C(1) C(10) C(5) 116.2(7) yes . . .
C(1) C(10) C(9) 129.1(7) yes . . .
C(5) C(10) C(9) 114.7(6) yes . . .
P(1) C(11) C(12) 123.2(7) yes . . .
P(1) C(11) C(16) 116.9(5) yes . . .
C(12) C(11) C(16) 119.7(8) yes . . .
C(11) C(12) C(13) 119.5(8) yes . . .
C(12) C(13) C(14) 120.8(7) yes . . .
C(13) C(14) C(15) 119.5(9) yes . . .
C(14) C(15) C(16) 120.2(9) yes . . .
C(11) C(16) C(15) 120.1(7) yes . . .
P(1) C(17) C(18) 117.9(6) yes . . .
P(1) C(17) C(22) 122.6(7) yes . . .
C(18) C(17) C(22) 119.4(7) yes . . .
C(17) C(18) C(19) 119.7(8) yes . . .
C(18) C(19) C(20) 120.0(10) yes . . .
C(19) C(20) C(21) 120.8(8) yes . . .
C(20) C(21) C(22) 119.7(8) yes . . .
C(17) C(22) C(21) 120.2(9) yes . . .
S(1) C(23) C(24) 120.1(6) yes . . .
S(1) C(23) C(28) 118.6(6) yes . . .
C(24) C(23) C(28) 121.2(7) yes . . .
C(23) C(24) C(25) 119.7(9) yes . . .
C(24) C(25) C(26) 119.6(9) yes . . .
C(25) C(26) C(27) 120.9(9) yes . . .
C(26) C(27) C(28) 120.2(10) yes . . .
C(23) C(28) C(27) 118.3(9) yes . . .
C(1) C(2) H(1) 118.0 no . . .
C(3) C(2) H(1) 118.0 no . . .
C(2) C(3) H(2) 120.7 no . . .
C(4) C(3) H(2) 120.7 no . . .
C(3) C(4) H(3) 119.7 no . . .
C(5) C(4) H(3) 119.7 no . . .
C(5) C(6) H(4) 119.5 no . . .
C(7) C(6) H(4) 119.5 no . . .
C(6) C(7) H(5) 120.7 no . . .
C(8) C(7) H(5) 120.7 no . . .
C(7) C(8) H(6) 118.8 no . . .
C(9) C(8) H(6) 118.8 no . . .
C(11) C(12) H(7) 120.3 no . . .
C(13) C(12) H(7) 120.3 no . . .
C(12) C(13) H(8) 119.6 no . . .
C(14) C(13) H(8) 119.6 no . . .
C(13) C(14) H(9) 120.2 no . . .
C(15) C(14) H(9) 120.3 no . . .
C(14) C(15) H(10) 119.9 no . . .
C(16) C(15) H(10) 119.9 no . . .
C(11) C(16) H(11) 119.9 no . . .
C(15) C(16) H(11) 119.9 no . . .
C(17) C(18) H(12) 120.2 no . . .
C(19) C(18) H(12) 120.2 no . . .
C(18) C(19) H(13) 120.0 no . . .
C(20) C(19) H(13) 120.0 no . . .
C(19) C(20) H(14) 119.6 no . . .
C(21) C(20) H(14) 119.6 no . . .
C(20) C(21) H(15) 120.1 no . . .
C(22) C(21) H(15) 120.1 no . . .
C(17) C(22) H(16) 119.9 no . . .
C(21) C(22) H(16) 119.9 no . . .
C(23) C(24) H(17) 120.1 no . . .
C(25) C(24) H(17) 120.1 no . . .
C(24) C(25) H(18) 120.2 no . . .
C(26) C(25) H(18) 120.2 no . . .
C(25) C(26) H(19) 119.5 no . . .
C(27) C(26) H(19) 119.5 no . . .
C(26) C(27) H(20) 119.9 no . . .
C(28) C(27) H(20) 119.9 no . . .
C(23) C(28) H(21) 120.9 no . . .
C(27) C(28) H(21) 120.9 no . . .

loop_
_geom_bond_atom_site_label_1
_geom_bond_atom_site_label_2
_geom_bond_distance
_geom_bond_publ_flag
_geom_bond_site_symmetry_1
_geom_bond_site_symmetry_2
I(1) Cu(1) 2.5809(11) yes . .
I(1) Cu(1) 2.6055(12) yes . 2_765
Cu(1) S(1) 2.444(2) yes . .
Cu(1) P(1) 2.248(2) yes . .
S(1) C(9) 1.805(8) yes . .
S(1) C(23) 1.786(7) yes . .
P(1) C(1) 1.847(8) yes . .
P(1) C(11) 1.828(9) yes . .
P(1) C(17) 1.827(7) yes . .
C(1) C(2) 1.393(11) yes . .
C(1) C(10) 1.437(9) yes . .
C(2) C(3) 1.377(12) yes . .
C(3) C(4) 1.368(11) yes . .
C(4) C(5) 1.418(12) yes . .
C(5) C(6) 1.418(10) yes . .
C(5) C(10) 1.443(11) yes . .
C(6) C(7) 1.355(12) yes . .
C(7) C(8) 1.409(12) yes . .
C(8) C(9) 1.365(9) yes . .
C(9) C(10) 1.434(10) yes . .
C(11) C(12) 1.394(10) yes . .
C(11) C(16) 1.393(12) yes . .
C(12) C(13) 1.384(14) yes . .
C(13) C(14) 1.384(14) yes . .
C(14) C(15) 1.389(11) yes . .
C(15) C(16) 1.380(13) yes . .
C(17) C(18) 1.391(14) yes . .
C(17) C(22) 1.398(11) yes . .
C(18) C(19) 1.401(12) yes . .
C(19) C(20) 1.394(13) yes . .
C(20) C(21) 1.356(15) yes . .
C(21) C(22) 1.411(11) yes . .
C(23) C(24) 1.376(12) yes . .
C(23) C(28) 1.391(13) yes . .
C(24) C(25) 1.379(12) yes . .
C(25) C(26) 1.379(16) yes . .
C(26) C(27) 1.371(16) yes . .
C(27) C(28) 1.393(12) yes . .
C(2) H(1) 0.950 no . .
C(3) H(2) 0.950 no . .
C(4) H(3) 0.950 no . .
C(6) H(4) 0.950 no . .
C(7) H(5) 0.950 no . .
C(8) H(6) 0.950 no . .
C(12) H(7) 0.950 no . .
C(13) H(8) 0.950 no . .
C(14) H(9) 0.950 no . .
C(15) H(10) 0.950 no . .
C(16) H(11) 0.950 no . .
C(18) H(12) 0.950 no . .
C(19) H(13) 0.950 no . .
C(20) H(14) 0.950 no . .
C(21) H(15) 0.950 no . .
C(22) H(16) 0.950 no . .
C(24) H(17) 0.950 no . .
C(25) H(18) 0.950 no . .
C(26) H(19) 0.950 no . .
C(27) H(20) 0.950 no . .
C(28) H(21) 0.950 no . .

loop_
_geom_contact_atom_site_label_1
_geom_contact_atom_site_label_2
_geom_contact_distance
_geom_contact_publ_flag
_geom_contact_site_symmetry_1
_geom_contact_site_symmetry_2
C(6) C(8) 3.585(13) ? . 2_756
C(7) C(8) 3.533(11) ? . 2_756
C(7) C(9) 3.579(11) ? . 2_756
C(8) C(6) 3.585(13) ? . 2_756
C(8) C(7) 3.533(11) ? . 2_756
C(9) C(7) 3.579(11) ? . 2_756
C(28) C(28) 3.507(15) ? . 2_755
I(1) H(2) 3.300 ? . 1_554
I(1) H(3) 3.195 ? . 1_554
I(1) H(10) 3.504 ? . 2_665
I(1) H(20) 3.115 ? . 2_755
C(2) H(15) 3.561 ? . 2_666
C(2) H(16) 3.248 ? . 2_666
C(3) H(15) 3.257 ? . 2_666
C(3) H(16) 3.000 ? . 2_666
C(4) H(12) 3.471 ? . 2_766
C(4) H(15) 3.269 ? . 2_666
C(4) H(21) 3.570 ? . 2_756
C(5) H(15) 3.588 ? . 2_666
C(6) H(6) 3.492 ? . 2_756
C(6) H(8) 3.425 ? . 1_655
C(6) H(13) 3.375 ? . 2_766
C(6) H(21) 3.388 ? . 2_756
C(7) H(8) 3.313 ? . 1_655
C(7) H(9) 3.059 ? . 1_655
C(7) H(14) 3.174 ? . 1_645
C(8) H(9) 2.904 ? . 1_655
C(8) H(14) 3.157 ? . 1_645
C(8) H(15) 3.322 ? . 1_645
C(9) H(5) 3.495 ? . 2_756
C(9) H(9) 3.412 ? . 1_655
C(12) H(1) 3.234 ? . 2_666
C(12) H(5) 3.297 ? . 2_756
C(13) H(1) 3.184 ? . 2_666
C(13) H(2) 3.139 ? . 2_666
C(13) H(14) 3.366 ? . 1_545
C(14) H(2) 3.104 ? . 2_666
C(14) H(14) 2.872 ? . 1_545
C(14) H(17) 3.479 ? . 1_455
C(15) H(17) 3.469 ? . 1_455
C(15) H(19) 3.026 ? . 2_755
C(16) H(19) 3.547 ? . 2_755
C(18) H(3) 3.499 ? . 2_766
C(18) H(4) 3.217 ? . 2_766
C(19) H(4) 3.059 ? . 2_766
C(19) H(8) 3.166 ? . 2_666
C(20) H(5) 3.333 ? . 1_465
C(20) H(6) 3.272 ? . 1_465
C(20) H(7) 3.266 ? . 2_666
C(20) H(8) 3.227 ? . 2_666
C(20) H(9) 3.369 ? . 1_565
C(21) H(5) 3.564 ? . 1_465
C(21) H(6) 3.179 ? . 1_465
C(21) H(7) 2.955 ? . 2_666
C(22) H(2) 3.563 ? . 2_666
C(22) H(7) 3.296 ? . 2_666
C(24) H(9) 3.321 ? . 1_655
C(24) H(10) 3.490 ? . 1_655
C(25) H(18) 3.092 ? . 2_855
C(25) H(19) 3.299 ? . 2_855
C(26) H(15) 3.503 ? . 1_645
C(26) H(18) 3.012 ? . 2_855
C(27) H(15) 3.339 ? . 1_645
C(27) H(21) 3.332 ? . 2_755
C(28) H(3) 3.557 ? . 2_756
C(28) H(4) 3.532 ? . 2_756
C(28) H(15) 3.456 ? . 1_645
C(28) H(20) 3.548 ? . 2_755
C(28) H(21) 3.435 ? . 2_755
H(1) C(12) 3.234 ? . 2_666
H(1) C(13) 3.184 ? . 2_666
H(1) H(7) 3.111 ? . 2_666
H(1) H(8) 3.037 ? . 2_666
H(1) H(16) 3.143 ? . 2_666
H(2) I(1) 3.300 ? . 1_556
H(2) C(13) 3.139 ? . 2_666
H(2) C(14) 3.104 ? . 2_666
H(2) C(22) 3.563 ? . 2_666
H(2) H(8) 3.367 ? . 2_666
H(2) H(9) 3.266 ? . 2_666
H(2) H(15) 3.551 ? . 2_666
H(2) H(16) 2.733 ? . 2_666
H(3) I(1) 3.195 ? . 1_556
H(3) C(18) 3.499 ? . 2_766
H(3) C(28) 3.557 ? . 2_756
H(3) H(12) 2.660 ? . 2_766
H(3) H(15) 3.583 ? . 2_666
H(3) H(20) 3.549 ? . 2_756
H(3) H(21) 2.974 ? . 2_756
H(4) C(18) 3.217 ? . 2_766
H(4) C(19) 3.059 ? . 2_766
H(4) C(28) 3.532 ? . 2_756
H(4) H(8) 3.377 ? . 1_655
H(4) H(12) 2.839 ? . 2_766
H(4) H(13) 2.525 ? . 2_766
H(4) H(21) 2.748 ? . 2_756
H(5) C(9) 3.495 ? . 2_756
H(5) C(12) 3.297 ? . 2_756
H(5) C(20) 3.333 ? . 1_645
H(5) C(21) 3.564 ? . 1_645
H(5) H(7) 2.959 ? . 2_756
H(5) H(8) 3.196 ? . 1_655
H(5) H(8) 3.566 ? . 2_756
H(5) H(9) 3.269 ? . 1_655
H(5) H(13) 3.570 ? . 2_766
H(5) H(14) 2.750 ? . 1_645
H(5) H(15) 3.248 ? . 1_645
H(6) C(6) 3.492 ? . 2_756
H(6) C(20) 3.272 ? . 1_645
H(6) C(21) 3.179 ? . 1_645
H(6) H(9) 3.018 ? . 1_655
H(6) H(14) 2.698 ? . 1_645
H(6) H(15) 2.504 ? . 1_645
H(7) C(20) 3.266 ? . 2_666
H(7) C(21) 2.955 ? . 2_666
H(7) C(22) 3.296 ? . 2_666
H(7) H(1) 3.111 ? . 2_666
H(7) H(5) 2.959 ? . 2_756
H(7) H(14) 3.519 ? . 2_666
H(7) H(15) 3.078 ? . 2_666
H(7) H(16) 3.589 ? . 2_666
H(8) C(6) 3.425 ? . 1_455
H(8) C(7) 3.313 ? . 1_455
H(8) C(19) 3.166 ? . 2_666
H(8) C(20) 3.227 ? . 2_666
H(8) H(1) 3.037 ? . 2_666
H(8) H(2) 3.367 ? . 2_666
H(8) H(4) 3.377 ? . 1_455
H(8) H(5) 3.196 ? . 1_455
H(8) H(5) 3.566 ? . 2_756
H(8) H(13) 3.324 ? . 2_666
H(8) H(14) 3.308 ? . 1_545
H(8) H(14) 3.377 ? . 2_666
H(9) C(7) 3.059 ? . 1_455
H(9) C(8) 2.904 ? . 1_455
H(9) C(9) 3.412 ? . 1_455
H(9) C(20) 3.369 ? . 1_545
H(9) C(24) 3.321 ? . 1_455
H(9) H(2) 3.266 ? . 2_666
H(9) H(5) 3.269 ? . 1_455
H(9) H(6) 3.018 ? . 1_455
H(9) H(14) 2.453 ? . 1_545
H(9) H(17) 2.849 ? . 1_455
H(10) I(1) 3.504 ? . 2_665
H(10) C(24) 3.490 ? . 1_455
H(10) H(11) 3.091 ? . 2_665
H(10) H(17) 2.826 ? . 1_455
H(10) H(18) 3.147 ? . 1_455
H(10) H(19) 2.697 ? . 2_755
H(11) H(10) 3.091 ? . 2_665
H(11) H(11) 3.414 ? . 2_665
H(11) H(20) 3.341 ? . 2_755
H(12) C(4) 3.471 ? . 2_766
H(12) H(3) 2.660 ? . 2_766
H(12) H(4) 2.839 ? . 2_766
H(12) H(21) 3.473 ? . 1_565
H(13) C(6) 3.375 ? . 2_766
H(13) H(4) 2.525 ? . 2_766
H(13) H(5) 3.570 ? . 2_766
H(13) H(8) 3.324 ? . 2_666
H(13) H(21) 3.496 ? . 1_565
H(14) C(7) 3.174 ? . 1_465
H(14) C(8) 3.157 ? . 1_465
H(14) C(13) 3.366 ? . 1_565
H(14) C(14) 2.872 ? . 1_565
H(14) H(5) 2.750 ? . 1_465
H(14) H(6) 2.698 ? . 1_465
H(14) H(7) 3.519 ? . 2_666
H(14) H(8) 3.308 ? . 1_565
H(14) H(8) 3.377 ? . 2_666
H(14) H(9) 2.453 ? . 1_565
H(15) C(2) 3.561 ? . 2_666
H(15) C(3) 3.257 ? . 2_666
H(15) C(4) 3.269 ? . 2_666
H(15) C(5) 3.588 ? . 2_666
H(15) C(8) 3.322 ? . 1_465
H(15) C(26) 3.503 ? . 1_465
H(15) C(27) 3.339 ? . 1_465
H(15) C(28) 3.456 ? . 1_465
H(15) H(2) 3.551 ? . 2_666
H(15) H(3) 3.583 ? . 2_666
H(15) H(5) 3.248 ? . 1_465
H(15) H(6) 2.504 ? . 1_465
H(15) H(7) 3.078 ? . 2_666
H(16) C(2) 3.248 ? . 2_666
H(16) C(3) 3.000 ? . 2_666
H(16) H(1) 3.143 ? . 2_666
H(16) H(2) 2.733 ? . 2_666
H(16) H(7) 3.589 ? . 2_666
H(17) C(14) 3.479 ? . 1_655
H(17) C(15) 3.469 ? . 1_655
H(17) H(9) 2.849 ? . 1_655
H(17) H(10) 2.826 ? . 1_655
H(18) C(25) 3.092 ? . 2_855
H(18) C(26) 3.012 ? . 2_855
H(18) H(10) 3.147 ? . 1_655
H(18) H(18) 2.685 ? . 2_855
H(18) H(19) 2.515 ? . 2_855
H(19) C(15) 3.026 ? . 2_755
H(19) C(16) 3.547 ? . 2_755
H(19) C(25) 3.299 ? . 2_855
H(19) H(10) 2.697 ? . 2_755
H(19) H(18) 2.515 ? . 2_855
H(20) I(1) 3.115 ? . 2_755
H(20) C(28) 3.548 ? . 2_755
H(20) H(3) 3.549 ? . 2_756
H(20) H(11) 3.341 ? . 2_755
H(20) H(21) 3.407 ? . 2_755
H(21) C(4) 3.570 ? . 2_756
H(21) C(6) 3.388 ? . 2_756
H(21) C(27) 3.332 ? . 2_755
H(21) C(28) 3.435 ? . 2_755
H(21) H(3) 2.974 ? . 2_756
H(21) H(4) 2.748 ? . 2_756
H(21) H(12) 3.473 ? . 1_545
H(21) H(13) 3.496 ? . 1_545
H(21) H(20) 3.407 ? . 2_755

loop_
_geom_torsion_atom_site_label_1
_geom_torsion_atom_site_label_2
_geom_torsion_atom_site_label_3
_geom_torsion_atom_site_label_4
_geom_torsion
_geom_torsion_publ_flag
_geom_torsion_site_symmetry_1
_geom_torsion_site_symmetry_2
_geom_torsion_site_symmetry_3
_geom_torsion_site_symmetry_4
Cu(1) I(1) Cu(1) S(1) -120.77(6) ? . . 2_765 2_765
Cu(1) I(1) Cu(1) P(1) 149.23(6) ? . . 2_765 2_765
Cu(1) I(1) Cu(1) S(1) -123.81(6) ? 2_765 . . .
Cu(1) I(1) Cu(1) P(1) 144.91(8) ? 2_765 . . .
I(1) Cu(1) S(1) C(9) 169.2(2) ? . . . .
I(1) Cu(1) S(1) C(23) 58.5(3) ? . . . .
I(1) Cu(1) P(1) C(1) 164.3(3) ? . . . .
I(1) Cu(1) P(1) C(11) 46.8(2) ? . . . .
I(1) Cu(1) P(1) C(17) -75.5(3) ? . . . .
I(1) Cu(1) S(1) C(9) 44.7(2) ? 2_765 . . .
I(1) Cu(1) S(1) C(23) -65.9(3) ? 2_765 . . .
I(1) Cu(1) P(1) C(1) -50.7(3) ? 2_765 . . .
I(1) Cu(1) P(1) C(11) -168.3(2) ? 2_765 . . .
I(1) Cu(1) P(1) C(17) 69.5(3) ? 2_765 . . .
S(1) Cu(1) P(1) C(1) 59.8(3) ? . . . .
S(1) Cu(1) P(1) C(11) -57.7(2) ? . . . .
S(1) Cu(1) P(1) C(17) -180.0(2) ? . . . .
P(1) Cu(1) S(1) C(9) -66.7(2) ? . . . .
P(1) Cu(1) S(1) C(23) -177.4(3) ? . . . .
Cu(1) S(1) C(9) C(8) -135.9(5) ? . . . .
Cu(1) S(1) C(9) C(10) 47.8(6) ? . . . .
Cu(1) S(1) C(23) C(24) 37.3(7) ? . . . .
Cu(1) S(1) C(23) C(28) -140.4(5) ? . . . .
C(9) S(1) C(23) C(24) -74.7(7) ? . . . .
C(9) S(1) C(23) C(28) 107.6(7) ? . . . .
C(23) S(1) C(9) C(8) -20.3(7) ? . . . .
C(23) S(1) C(9) C(10) 163.5(6) ? . . . .
Cu(1) P(1) C(1) C(2) 140.1(6) ? . . . .
Cu(1) P(1) C(1) C(10) -35.4(7) ? . . . .
Cu(1) P(1) C(11) C(12) 140.8(5) ? . . . .
Cu(1) P(1) C(11) C(16) -44.5(5) ? . . . .
Cu(1) P(1) C(17) C(18) -50.6(7) ? . . . .
Cu(1) P(1) C(17) C(22) 128.0(6) ? . . . .
C(1) P(1) C(11) C(12) 21.1(6) ? . . . .
C(1) P(1) C(11) C(16) -164.3(5) ? . . . .
C(11) P(1) C(1) C(2) -97.3(7) ? . . . .
C(11) P(1) C(1) C(10) 87.2(7) ? . . . .
C(1) P(1) C(17) C(18) 72.5(6) ? . . . .
C(1) P(1) C(17) C(22) -109.0(7) ? . . . .
C(17) P(1) C(1) C(2) 9.5(7) ? . . . .
C(17) P(1) C(1) C(10) -165.9(7) ? . . . .
C(11) P(1) C(17) C(18) -178.2(6) ? . . . .
C(11) P(1) C(17) C(22) 0.4(5) ? . . . .
C(17) P(1) C(11) C(12) -86.8(6) ? . . . .
C(17) P(1) C(11) C(16) 87.8(6) ? . . . .
P(1) C(1) C(2) C(3) -173.2(7) ? . . . .
P(1) C(1) C(10) C(5) 173.6(6) ? . . . .
P(1) C(1) C(10) C(9) -7.9(12) ? . . . .
C(2) C(1) C(10) C(5) -1.8(11) ? . . . .
C(2) C(1) C(10) C(9) 176.8(8) ? . . . .
C(10) C(1) C(2) C(3) 2.5(13) ? . . . .
C(1) C(2) C(3) C(4) -0.9(14) ? . . . .
C(2) C(3) C(4) C(5) -1.2(13) ? . . . .
C(3) C(4) C(5) C(6) -177.5(8) ? . . . .
C(3) C(4) C(5) C(10) 1.7(13) ? . . . .
C(4) C(5) C(6) C(7) 178.5(8) ? . . . .
C(4) C(5) C(10) C(1) -0.2(8) ? . . . .
C(4) C(5) C(10) C(9) -179.0(7) ? . . . .
C(6) C(5) C(10) C(1) 179.0(7) ? . . . .
C(6) C(5) C(10) C(9) 0.3(8) ? . . . .
C(10) C(5) C(6) C(7) -0.8(13) ? . . . .
C(5) C(6) C(7) C(8) 0.6(13) ? . . . .
C(6) C(7) C(8) C(9) 0.1(10) ? . . . .
C(7) C(8) C(9) S(1) -176.9(6) ? . . . .
C(7) C(8) C(9) C(10) -0.6(12) ? . . . .
S(1) C(9) C(10) C(1) -2.0(11) ? . . . .
S(1) C(9) C(10) C(5) 176.5(5) ? . . . .
C(8) C(9) C(10) C(1) -178.1(8) ? . . . .
C(8) C(9) C(10) C(5) 0.4(10) ? . . . .
P(1) C(11) C(12) C(13) 173.3(5) ? . . . .
P(1) C(11) C(16) C(15) -173.1(5) ? . . . .
C(12) C(11) C(16) C(15) 1.7(10) ? . . . .
C(16) C(11) C(12) C(13) -1.2(10) ? . . . .
C(11) C(12) C(13) C(14) -1.5(11) ? . . . .
C(12) C(13) C(14) C(15) 3.7(11) ? . . . .
C(13) C(14) C(15) C(16) -3.1(11) ? . . . .
C(14) C(15) C(16) C(11) 0.4(9) ? . . . .
P(1) C(17) C(18) C(19) -178.8(6) ? . . . .
P(1) C(17) C(22) C(21) 179.9(5) ? . . . .
C(18) C(17) C(22) C(21) -1.6(12) ? . . . .
C(22) C(17) C(18) C(19) 2.6(12) ? . . . .
C(17) C(18) C(19) C(20) -0.2(10) ? . . . .
C(18) C(19) C(20) C(21) -3.3(14) ? . . . .
C(19) C(20) C(21) C(22) 4.3(13) ? . . . .
C(20) C(21) C(22) C(17) -1.9(13) ? . . . .
S(1) C(23) C(24) C(25) -178.0(7) ? . . . .
S(1) C(23) C(28) C(27) 176.0(7) ? . . . .
C(24) C(23) C(28) C(27) -1.6(13) ? . . . .
C(28) C(23) C(24) C(25) -0.4(10) ? . . . .
C(23) C(24) C(25) C(26) 0.9(14) ? . . . .
C(24) C(25) C(26) C(27) 0.6(14) ? . . . .
C(25) C(26) C(27) C(28) -2.7(16) ? . . . .
C(26) C(27) C(28) C(23) 3.2(14) ? . . . .
